data_4331485
loop_
_publ_author_name
'He, Meng'
'Okudera, Hiroki'
'Simon, Arndt'

_publ_section_title
;
 Ca1-xNa2xAl2B2O7:&#x00A0; A Structure with Tunable Density of
 Na+Vacancies
;
_journal_issue 12
_journal_name_full 'Inorganic Chemistry'
_journal_page_first 4421
_journal_page_last 4426
_journal_paper_doi 10.1021/ic0500863
_journal_volume 44
_journal_year 2005
_chemical_formula_sum 'Al2 B2 Ca0.05 Na1.9 O7'
_chemical_formula_weight 233.26
_chemical_name_systematic
; 
 ? 
;
_space_group_IT_number 176
_symmetry_cell_setting hexagonal
_symmetry_space_group_name_Hall '-P 6c'
_symmetry_space_group_name_H-M 'P 63/m'
_atom_sites_solution_hydrogens geom
_atom_sites_solution_primary direct
_atom_sites_solution_secondary difmap
_audit_creation_method SHELXL-97
_cell_angle_alpha 90.00
_cell_angle_beta 90.00
_cell_angle_gamma 120.00
_cell_formula_units_Z 2
_cell_length_a 4.8138(7)
_cell_length_b 4.8138(7)
_cell_length_c 15.301(3)
_cell_measurement_temperature 293(2)
_cell_volume 307.06(9)
_computing_structure_refinement 'SHELXL-97 (Sheldrick, 1997)'
_computing_structure_solution 'SHELXS-97 (Sheldrick, 1990)'
_diffrn_ambient_temperature 293(2)
_diffrn_measured_fraction_theta_full 1.000
_diffrn_measured_fraction_theta_max 1.000
_diffrn_measurement_device_type 'image plate'
_diffrn_measurement_method \w
_diffrn_radiation_monochromator graphite
_diffrn_radiation_source 'fine-focus sealed tube'
_diffrn_radiation_type MoK\a
_diffrn_radiation_wavelength 0.71073
_diffrn_reflns_av_R_equivalents 0.0610
_diffrn_reflns_av_sigmaI/netI 0.0205
_diffrn_reflns_limit_h_max 6
_diffrn_reflns_limit_h_min -6
_diffrn_reflns_limit_k_max 6
_diffrn_reflns_limit_k_min -5
_diffrn_reflns_limit_l_max 19
_diffrn_reflns_limit_l_min -16
_diffrn_reflns_number 2154
_diffrn_reflns_theta_full 26.64
_diffrn_reflns_theta_max 26.64
_diffrn_reflns_theta_min 2.66
_exptl_absorpt_coefficient_mu 0.641
_exptl_absorpt_correction_T_max 0.9819
_exptl_absorpt_correction_T_min 0.9162
_exptl_absorpt_correction_type numerical
_exptl_crystal_colour colorless
_exptl_crystal_density_diffrn 2.523
_exptl_crystal_density_method 'not measured'
_exptl_crystal_description plate-like
_exptl_crystal_F_000 228
_exptl_crystal_size_max 0.230
_exptl_crystal_size_mid 0.120
_exptl_crystal_size_min 0.030
_refine_diff_density_max 0.609
_refine_diff_density_min -0.318
_refine_diff_density_rms 0.107
_refine_ls_extinction_method none
_refine_ls_goodness_of_fit_ref 1.177
_refine_ls_hydrogen_treatment mixed
_refine_ls_matrix_type full
_refine_ls_number_parameters 29
_refine_ls_number_reflns 226
_refine_ls_number_restraints 0
_refine_ls_restrained_S_all 1.177
_refine_ls_R_factor_all 0.0497
_refine_ls_R_factor_gt 0.0419
_refine_ls_shift/su_max 0.000
_refine_ls_shift/su_mean 0.000
_refine_ls_structure_factor_coef Fsqd
_refine_ls_weighting_details 'calc w=1/[\s^2^(Fo^2^)+(0.0506P)^2^+0.7087P] where P=(Fo^2^+2Fc^2^)/3'
_refine_ls_weighting_scheme calc
_refine_ls_wR_factor_gt 0.1082
_refine_ls_wR_factor_ref 0.1125
_reflns_number_gt 203
_reflns_number_total 226
_reflns_threshold_expression >2sigma(I)
_cod_data_source_file ic0500863sup2.cif
_cod_data_source_block x-0.95
_cod_original_cell_volume 307.07(9)
_cod_original_formula_sum 'Al2 B2 Ca0.05 Na1.90 O7'
_cod_database_code 4331485

loop_
_symmetry_equiv_pos_as_xyz
'x, y, z'
'-y, x-y, z'
'-x+y, -x, z'
'-x, -y, z+1/2'
'y, -x+y, z+1/2'
'x-y, x, z+1/2'
'-x, -y, -z'
'y, -x+y, -z'
'x-y, x, -z'
'x, y, -z-1/2'
'-y, x-y, -z-1/2'
'-x+y, -x, -z-1/2'

loop_
_atom_site_label
_atom_site_type_symbol
_atom_site_fract_x
_atom_site_fract_y
_atom_site_fract_z
_atom_site_U_iso_or_equiv
_atom_site_adp_type
_atom_site_occupancy
_atom_site_symmetry_multiplicity
_atom_site_calc_flag
_atom_site_refinement_flags
_atom_site_disorder_assembly
_atom_site_disorder_group
Ca Ca 0.0000 0.0000 0.5000 0.0179(12) Uani 0.051(13) 6 d SP . .
Na1 Na 0.0000 0.0000 0.5000 0.0179(12) Uani 0.953(18) 6 d SP . .
Al Al 0.3333 0.6667 0.35972(11) 0.0139(5) Uani 1 3 d S . .
B B 0.6667 0.3333 0.3954(5) 0.0221(15) Uani 1 3 d S . .
O2A O 0.4043(16) 0.3701(16) 0.4113(8) 0.016(2) Uiso 0.48(3) 1 d P A 1
O2B O 0.3932(14) 0.3521(15) 0.3812(7) 0.014(2) Uiso 0.52(3) 1 d P A 2
O1 O 0.34(2) 0.589(17) 0.2500 0.034(7) Uani 0.33 2 d SP . .
Na2 Na 0.0000 0.0000 0.2500 0.0413(17) Uani 0.953(18) 6 d SP . .

loop_
_atom_site_aniso_label
_atom_site_aniso_U_11
_atom_site_aniso_U_22
_atom_site_aniso_U_33
_atom_site_aniso_U_23
_atom_site_aniso_U_13
_atom_site_aniso_U_12
Ca 0.0162(13) 0.0162(13) 0.0214(17) 0.000 0.000 0.0081(7)
Na1 0.0162(13) 0.0162(13) 0.0214(17) 0.000 0.000 0.0081(7)
Al 0.0124(6) 0.0124(6) 0.0170(8) 0.000 0.000 0.0062(3)
B 0.013(2) 0.013(2) 0.041(4) 0.000 0.000 0.0064(10)
O1 0.036(8) 0.05(4) 0.022(4) 0.000 0.000 0.02(3)
Na2 0.038(2) 0.038(2) 0.048(3) 0.000 0.000 0.0190(10)

loop_
_atom_type_symbol
_atom_type_description
_atom_type_scat_dispersion_real
_atom_type_scat_dispersion_imag
_atom_type_scat_source
Ca Ca 0.2262 0.3064 'International Tables Vol C Tables 4.2.6.8 and 6.1.1.4'
Al Al 0.0645 0.0514 'International Tables Vol C Tables 4.2.6.8 and 6.1.1.4'
B B 0.0013 0.0007 'International Tables Vol C Tables 4.2.6.8 and 6.1.1.4'
O O 0.0106 0.0060 'International Tables Vol C Tables 4.2.6.8 and 6.1.1.4'
Na Na 0.0362 0.0249 'International Tables Vol C Tables 4.2.6.8 and 6.1.1.4'

loop_
_geom_angle_atom_site_label_1
_geom_angle_atom_site_label_2
_geom_angle_atom_site_label_3
_geom_angle
_geom_angle_site_symmetry_1
_geom_angle_site_symmetry_3
O2A Ca O2A 180.000(1) 9_556 3
O2A Ca O2A 89.0(4) 9_556 8_556
O2A Ca O2A 91.0(4) 3 8_556
O2A Ca O2A 91.0(4) 9_556 2
O2A Ca O2A 89.0(4) 3 2
O2A Ca O2A 180.000(2) 8_556 2
O2A Ca O2A 91.0(4) 9_556 .
O2A Ca O2A 89.0(4) 3 .
O2A Ca O2A 91.0(4) 8_556 .
O2A Ca O2A 89.0(4) 2 .
O2A Ca O2A 89.0(4) 9_556 7_556
O2A Ca O2A 91.0(4) 3 7_556
O2A Ca O2A 89.0(4) 8_556 7_556
O2A Ca O2A 91.0(4) 2 7_556
O2A Ca O2A 180.000(1) . 7_556
O2A Ca O2B 9.3(2) 9_556 9_556
O2A Ca O2B 170.7(2) 3 9_556
O2A Ca O2B 81.8(4) 8_556 9_556
O2A Ca O2B 98.2(4) 2 9_556
O2A Ca O2B 97.1(4) . 9_556
O2A Ca O2B 82.9(4) 7_556 9_556
O2A Ca O2B 170.7(2) 9_556 3
O2A Ca O2B 9.3(2) 3 3
O2A Ca O2B 98.2(4) 8_556 3
O2A Ca O2B 81.8(4) 2 3
O2A Ca O2B 82.9(4) . 3
O2A Ca O2B 97.1(4) 7_556 3
O2B Ca O2B 180.000(1) 9_556 3
O2A Ca O2B 97.1(4) 9_556 2
O2A Ca O2B 82.9(4) 3 2
O2A Ca O2B 170.7(2) 8_556 2
O2A Ca O2B 9.3(2) 2 2
O2A Ca O2B 81.8(4) . 2
O2A Ca O2B 98.2(4) 7_556 2
O2B Ca O2B 104.9(3) 9_556 2
O2B Ca O2B 75.1(3) 3 2
O2A Ca O2B 82.9(4) 9_556 8_556
O2A Ca O2B 97.1(4) 3 8_556
O2A Ca O2B 9.3(2) 8_556 8_556
O2A Ca O2B 170.7(2) 2 8_556
O2A Ca O2B 98.2(4) . 8_556
O2A Ca O2B 81.8(4) 7_556 8_556
O2B Ca O2B 75.1(3) 9_556 8_556
O2B Ca O2B 104.9(3) 3 8_556
O2B Ca O2B 180.000(2) 2 8_556
O2A Ca O2B 98.2(4) 9_556 .
O2A Ca O2B 81.8(4) 3 .
O2A Ca O2B 97.1(4) 8_556 .
O2A Ca O2B 82.9(4) 2 .
O2A Ca O2B 9.3(2) . .
O2A Ca O2B 170.7(2) 7_556 .
O2B Ca O2B 104.9(3) 9_556 .
O2B Ca O2B 75.1(3) 3 .
O2B Ca O2B 75.1(3) 2 .
O2B Ca O2B 104.9(3) 8_556 .
O2A Ca O2B 81.8(4) 9_556 7_556
O2A Ca O2B 98.2(4) 3 7_556
O2A Ca O2B 82.9(4) 8_556 7_556
O2A Ca O2B 97.1(4) 2 7_556
O2A Ca O2B 170.7(2) . 7_556
O2A Ca O2B 9.3(2) 7_556 7_556
O2B Ca O2B 75.1(3) 9_556 7_556
O2B Ca O2B 104.9(3) 3 7_556
O2B Ca O2B 104.9(3) 2 7_556
O2B Ca O2B 75.1(3) 8_556 7_556
O2B Ca O2B 180.000(1) . 7_556
O2B Al O2B 116.4(2) 3_565 2_665
O2B Al O2B 116.4(2) 3_565 .
O2B Al O2B 116.4(2) 2_665 .
O2B Al O1 87.8(6) 3_565 3_565
O2B Al O1 107(3) 2_665 3_565
O2B Al O1 108(3) . 3_565
O2B Al O1 108(3) 3_565 2_665
O2B Al O1 87.8(6) 2_665 2_665
O2B Al O1 107(3) . 2_665
O1 Al O1 23.0(10) 3_565 2_665
O2B Al O1 107(3) 3_565 .
O2B Al O1 108(3) 2_665 .
O2B Al O1 87.8(6) . .
O1 Al O1 23.0(10) 3_565 .
O1 Al O1 23.0(10) 2_665 .
O2B Al O2A 109.4(5) 3_565 2_665
O2B Al O2A 14.9(2) 2_665 2_665
O2B Al O2A 112.5(5) . 2_665
O1 Al O2A 121(3) 3_565 2_665
O1 Al O2A 102.7(6) 2_665 2_665
O1 Al O2A 123(3) . 2_665
O2B Al O2A 14.9(2) 3_565 3_565
O2B Al O2A 112.5(5) 2_665 3_565
O2B Al O2A 109.4(5) . 3_565
O1 Al O2A 102.7(6) 3_565 3_565
O1 Al O2A 123(3) 2_665 3_565
O1 Al O2A 121(3) . 3_565
O2A Al O2A 102.3(5) 2_665 3_565
O2B Al O2A 112.5(5) 3_565 .
O2B Al O2A 109.4(5) 2_665 .
O2B Al O2A 14.9(2) . .
O1 Al O2A 123(3) 3_565 .
O1 Al O2A 121(3) 2_665 .
O1 Al O2A 102.7(6) . .
O2A Al O2A 102.3(5) 2_665 .
O2A Al O2A 102.3(5) 3_565 .
O2B Al Na2 56.1(3) 3_565 1_565
O2B Al Na2 88.5(2) 2_665 1_565
O2B Al Na2 151.8(3) . 1_565
O1 Al Na2 48(3) 3_565 1_565
O1 Al Na2 59(3) 2_665 1_565
O1 Al Na2 71.1(10) . 1_565
O2A Al Na2 94.9(3) 2_665 1_565
O2A Al Na2 68.9(3) 3_565 1_565
O2A Al Na2 162.1(3) . 1_565
O2B Al Na2 88.5(2) 3_565 .
O2B Al Na2 151.8(3) 2_665 .
O2B Al Na2 56.1(3) . .
O1 Al Na2 59(3) 3_565 .
O1 Al Na2 71.1(10) 2_665 .
O1 Al Na2 48(3) . .
O2A Al Na2 162.1(3) 2_665 .
O2A Al Na2 94.9(3) 3_565 .
O2A Al Na2 68.9(4) . .
Na2 Al Na2 95.68(3) 1_565 .
O2B Al Na2 151.8(3) 3_565 1_665
O2B Al Na2 56.1(3) 2_665 1_665
O2B Al Na2 88.5(2) . 1_665
O1 Al Na2 71.1(10) 3_565 1_665
O1 Al Na2 48(3) 2_665 1_665
O1 Al Na2 59(3) . 1_665
O2A Al Na2 68.9(3) 2_665 1_665
O2A Al Na2 162.1(3) 3_565 1_665
O2A Al Na2 94.9(3) . 1_665
Na2 Al Na2 95.68(3) 1_565 1_665
Na2 Al Na2 95.68(3) . 1_665
O2B B O2B 117.6(3) 2_655 3_665
O2B B O2B 117.6(3) 2_655 .
O2B B O2B 117.6(3) 3_665 .
O2B B O2A 19.5(3) 2_655 2_655
O2B B O2A 124.0(5) 3_665 2_655
O2B B O2A 117.8(5) . 2_655
O2B B O2A 117.8(5) 2_655 3_665
O2B B O2A 19.5(3) 3_665 3_665
O2B B O2A 124.0(5) . 3_665
O2A B O2A 117.0(3) 2_655 3_665
O2B B O2A 124.0(5) 2_655 .
O2B B O2A 117.8(5) 3_665 .
O2B B O2A 19.5(3) . .
O2A B O2A 117.0(3) 2_655 .
O2A B O2A 117.0(3) 3_665 .
O2B B Ca 50.5(4) 2_655 1_655
O2B B Ca 91.7(3) 3_665 1_655
O2B B Ca 147.5(4) . 1_655
O2A B Ca 39.3(3) 2_655 1_655
O2A B Ca 79.4(4) 3_665 1_655
O2A B Ca 134.0(5) . 1_655
O2B B Ca 147.5(4) 2_655 1_665
O2B B Ca 50.5(4) 3_665 1_665
O2B B Ca 91.7(3) . 1_665
O2A B Ca 134.0(5) 2_655 1_665
O2A B Ca 39.3(3) 3_665 1_665
O2A B Ca 79.4(4) . 1_665
Ca B Ca 97.27(16) 1_655 1_665
O2B B Ca 91.7(3) 2_655 .
O2B B Ca 147.5(4) 3_665 .
O2B B Ca 50.5(4) . .
O2A B Ca 79.4(4) 2_655 .
O2A B Ca 134.0(5) 3_665 .
O2A B Ca 39.3(3) . .
Ca B Ca 97.27(16) 1_655 .
Ca B Ca 97.27(16) 1_665 .
B O2A Al 124.8(6) . .
B O2A Ca 118.4(4) . .
Al O2A Ca 116.5(3) . .
B O2A Na2 97.9(6) . .
Al O2A Na2 78.1(4) . .
Ca O2A Na2 88.8(2) . .
B O2B Al 132.6(4) . .
B O2B Ca 105.0(5) . .
Al O2B Ca 109.1(3) . .
B O2B Na2 118.0(5) . .
Al O2B Na2 92.2(4) . .
Ca O2B Na2 93.3(2) . .
O1 O1 O1 60.00(3) 2_665 3_565
O1 O1 Al 78.5(5) 2_665 .
O1 O1 Al 78.5(5) 3_565 .
O1 O1 Al 78.5(5) 2_665 10_556
O1 O1 Al 78.5(5) 3_565 10_556
Al O1 Al 153.4(11) . 10_556
O1 O1 Na2 170(10) 2_665 .
O1 O1 Na2 110(10) 3_565 .
Al O1 Na2 100(3) . .
Al O1 Na2 100(3) 10_556 .
O1 O1 Na2 57(10) 2_665 1_665
O1 O1 Na2 117(10) 3_565 1_665
Al O1 Na2 89(3) . 1_665
Al O1 Na2 89(3) 10_556 1_665
Na2 O1 Na2 133.5(16) . 1_665
O1 O1 Na2 52(10) 2_665 1_565
O1 O1 Na2 8(10) 3_565 1_565
Al O1 Na2 77.7(9) . 1_565
Al O1 Na2 77.7(9) 10_556 1_565
Na2 O1 Na2 118(3) . 1_565
Na2 O1 Na2 109(2) 1_665 1_565
O1 Na2 O1 120.000(1) . 2
O1 Na2 O1 120.00(3) . 3
O1 Na2 O1 120.000(19) 2 3
O1 Na2 O2B 54.7(7) . .
O1 Na2 O2B 125.4(7) 2 .
O1 Na2 O2B 89.9(11) 3 .
O1 Na2 O2B 125.4(7) . 12_556
O1 Na2 O2B 89.9(11) 2 12_556
O1 Na2 O2B 54.7(7) 3 12_556
O2B Na2 O2B 140.97(13) . 12_556
O1 Na2 O2B 89.9(11) . 11_556
O1 Na2 O2B 54.7(7) 2 11_556
O1 Na2 O2B 125.4(7) 3 11_556
O2B Na2 O2B 140.97(13) . 11_556
O2B Na2 O2B 70.7(3) 12_556 11_556
O1 Na2 O2B 89.9(11) . 2
O1 Na2 O2B 54.7(7) 2 2
O1 Na2 O2B 125.4(7) 3 2
O2B Na2 O2B 70.7(3) . 2
O2B Na2 O2B 140.97(13) 12_556 2
O2B Na2 O2B 96.2(3) 11_556 2
O1 Na2 O2B 54.7(7) . 10_556
O1 Na2 O2B 125.4(7) 2 10_556
O1 Na2 O2B 89.9(11) 3 10_556
O2B Na2 O2B 96.2(3) . 10_556
O2B Na2 O2B 70.7(3) 12_556 10_556
O2B Na2 O2B 70.7(3) 11_556 10_556
O2B Na2 O2B 140.97(13) 2 10_556
O1 Na2 O2B 125.4(7) . 3
O1 Na2 O2B 89.9(11) 2 3
O1 Na2 O2B 54.7(7) 3 3
O2B Na2 O2B 70.7(3) . 3
O2B Na2 O2B 96.2(3) 12_556 3
O2B Na2 O2B 140.97(13) 11_556 3
O2B Na2 O2B 70.7(3) 2 3
O2B Na2 O2B 140.97(13) 10_556 3
O1 Na2 O1 133.5(16) . 1_445
O1 Na2 O1 13.5(16) 2 1_445
O1 Na2 O1 106.5(16) 3 1_445
O2B Na2 O1 129.87(17) . 1_445
O2B Na2 O1 80.9(2) 12_556 1_445
O2B Na2 O1 61.1(2) 11_556 1_445
O2B Na2 O1 61.1(2) 2 1_445
O2B Na2 O1 129.87(17) 10_556 1_445
O2B Na2 O1 80.9(2) 3 1_445
O1 Na2 O1 13.5(16) . 3_565
O1 Na2 O1 106.5(16) 2 3_565
O1 Na2 O1 133.5(16) 3 3_565
O2B Na2 O1 61.1(2) . 3_565
O2B Na2 O1 129.87(17) 12_556 3_565
O2B Na2 O1 80.9(2) 11_556 3_565
O2B Na2 O1 80.9(2) 2 3_565
O2B Na2 O1 61.1(2) 10_556 3_565
O2B Na2 O1 129.87(17) 3 3_565
O1 Na2 O1 120.000(5) 1_445 3_565
O1 Na2 O1 106.5(16) . 2_655
O1 Na2 O1 133.5(16) 2 2_655
O1 Na2 O1 13.5(16) 3 2_655
O2B Na2 O1 80.9(2) . 2_655
O2B Na2 O1 61.1(2) 12_556 2_655
O2B Na2 O1 129.87(17) 11_556 2_655
O2B Na2 O1 129.87(17) 2 2_655
O2B Na2 O1 80.9(2) 10_556 2_655
O2B Na2 O1 61.1(2) 3 2_655
O1 Na2 O1 120.000(8) 1_445 2_655
O1 Na2 O1 120.000(4) 3_565 2_655
O1 Na2 O2A 58.1(6) . .
O1 Na2 O2A 121.2(6) 2 .
O1 Na2 O2A 90.6(10) 3 .
O2B Na2 O2A 4.83(19) . .
O2B Na2 O2A 143.3(2) 12_556 .
O2B Na2 O2A 142.0(2) 11_556 .
O2B Na2 O2A 66.5(3) 2 .
O2B Na2 O2A 100.9(3) 10_556 .
O2B Na2 O2A 67.4(2) 3 .
O1 Na2 O2A 125.17(17) 1_445 .
O1 Na2 O2A 63.60(18) 3_565 .
O1 Na2 O2A 82.5(2) 2_655 .
O1 Na2 O2A 121.2(6) . 12_556
O1 Na2 O2A 90.6(10) 2 12_556
O1 Na2 O2A 58.1(6) 3 12_556
O2B Na2 O2A 142.0(2) . 12_556
O2B Na2 O2A 4.83(19) 12_556 12_556
O2B Na2 O2A 67.4(2) 11_556 12_556
O2B Na2 O2A 143.3(2) 2 12_556
O2B Na2 O2A 66.5(3) 10_556 12_556
O2B Na2 O2A 100.9(3) 3 12_556
O1 Na2 O2A 82.5(2) 1_445 12_556
O1 Na2 O2A 125.17(17) 3_565 12_556
O1 Na2 O2A 63.60(18) 2_655 12_556
O2A Na2 O2A 144.86(13) . 12_556
O1 Na2 O2A 90.6(10) . 11_556
O1 Na2 O2A 58.1(6) 2 11_556
O1 Na2 O2A 121.2(6) 3 11_556
O2B Na2 O2A 143.3(2) . 11_556
O2B Na2 O2A 66.5(3) 12_556 11_556
O2B Na2 O2A 4.83(19) 11_556 11_556
O2B Na2 O2A 100.9(3) 2 11_556
O2B Na2 O2A 67.4(2) 10_556 11_556
O2B Na2 O2A 142.0(2) 3 11_556
O1 Na2 O2A 63.60(18) 1_445 11_556
O1 Na2 O2A 82.5(2) 3_565 11_556
O1 Na2 O2A 125.17(17) 2_655 11_556
O2A Na2 O2A 144.86(13) . 11_556
O2A Na2 O2A 63.0(2) 12_556 11_556
O1 Na2 O2A 121.2(6) . 3
O1 Na2 O2A 90.6(10) 2 3
O1 Na2 O2A 58.1(6) 3 3
O2B Na2 O2A 66.5(3) . 3
O2B Na2 O2A 100.9(3) 12_556 3
O2B Na2 O2A 143.3(2) 11_556 3
O2B Na2 O2A 67.4(2) 2 3
O2B Na2 O2A 142.0(2) 10_556 3
O2B Na2 O2A 4.83(19) 3 3
O1 Na2 O2A 82.5(2) 1_445 3
O1 Na2 O2A 125.17(17) 3_565 3
O1 Na2 O2A 63.60(18) 2_655 3
O2A Na2 O2A 63.0(2) . 3
O2A Na2 O2A 105.7(3) 12_556 3
O2A Na2 O2A 144.86(13) 11_556 3
O1 Na2 O2A 90.6(10) . 2
O1 Na2 O2A 58.1(6) 2 2
O1 Na2 O2A 121.2(6) 3 2
O2B Na2 O2A 67.4(2) . 2
O2B Na2 O2A 142.0(2) 12_556 2
O2B Na2 O2A 100.9(3) 11_556 2
O2B Na2 O2A 4.83(19) 2 2
O2B Na2 O2A 143.3(2) 10_556 2
O2B Na2 O2A 66.5(3) 3 2
O1 Na2 O2A 63.60(18) 1_445 2
O1 Na2 O2A 82.5(2) 3_565 2
O1 Na2 O2A 125.17(17) 2_655 2
O2A Na2 O2A 63.0(2) . 2
O2A Na2 O2A 144.86(13) 12_556 2
O2A Na2 O2A 105.7(3) 11_556 2
O2A Na2 O2A 63.0(2) 3 2
O1 Na2 O2A 58.1(6) . 10_556
O1 Na2 O2A 121.2(6) 2 10_556
O1 Na2 O2A 90.6(10) 3 10_556
O2B Na2 O2A 100.9(3) . 10_556
O2B Na2 O2A 67.4(2) 12_556 10_556
O2B Na2 O2A 66.5(3) 11_556 10_556
O2B Na2 O2A 142.0(2) 2 10_556
O2B Na2 O2A 4.83(19) 10_556 10_556
O2B Na2 O2A 143.3(2) 3 10_556
O1 Na2 O2A 125.17(17) 1_445 10_556
O1 Na2 O2A 63.60(18) 3_565 10_556
O1 Na2 O2A 82.5(2) 2_655 10_556
O2A Na2 O2A 105.7(3) . 10_556
O2A Na2 O2A 63.0(2) 12_556 10_556
O2A Na2 O2A 63.0(2) 11_556 10_556
O2A Na2 O2A 144.86(13) 3 10_556
O2A Na2 O2A 144.86(13) 2 10_556
O1 Na2 O1 2(3) . 2_665
O1 Na2 O1 118(3) 2 2_665
O1 Na2 O1 122(3) 3 2_665
O2B Na2 O1 55.7(8) . 2_665
O2B Na2 O1 126.3(7) 12_556 2_665
O2B Na2 O1 88.4(12) 11_556 2_665
O2B Na2 O1 88.4(12) 2 2_665
O2B Na2 O1 55.7(8) 10_556 2_665
O2B Na2 O1 126.3(7) 3 2_665
O1 Na2 O1 131(2) 1_445 2_665
O1 Na2 O1 11(2) 3_565 2_665
O1 Na2 O1 109(2) 2_655 2_665
O2A Na2 O1 59.0(7) . 2_665
O2A Na2 O1 122.0(7) 12_556 2_665
O2A Na2 O1 89.2(11) 11_556 2_665
O2A Na2 O1 122.0(7) 3 2_665
O2A Na2 O1 89.2(11) 2 2_665
O2A Na2 O1 59.0(7) 10_556 2_665
O1 Na2 O1 122(3) . 3_455
O1 Na2 O1 2(3) 2 3_455
O1 Na2 O1 118(3) 3 3_455
O2B Na2 O1 126.3(7) . 3_455
O2B Na2 O1 88.4(12) 12_556 3_455
O2B Na2 O1 55.7(8) 11_556 3_455
O2B Na2 O1 55.7(8) 2 3_455
O2B Na2 O1 126.3(7) 10_556 3_455
O2B Na2 O1 88.4(12) 3 3_455
O1 Na2 O1 11(2) 1_445 3_455
O1 Na2 O1 109(2) 3_565 3_455
O1 Na2 O1 131(2) 2_655 3_455
O2A Na2 O1 122.0(7) . 3_455
O2A Na2 O1 89.2(11) 12_556 3_455
O2A Na2 O1 59.0(7) 11_556 3_455
O2A Na2 O1 89.2(11) 3 3_455
O2A Na2 O1 59.0(7) 2 3_455
O2A Na2 O1 122.0(7) 10_556 3_455
O1 Na2 O1 120.000(4) 2_665 3_455

loop_
_geom_bond_atom_site_label_1
_geom_bond_atom_site_label_2
_geom_bond_distance
_geom_bond_site_symmetry_2
Ca O2A 2.310(8) 9_556
Ca O2A 2.310(8) 3
Ca O2A 2.310(8) 8_556
Ca O2A 2.310(8) 2
Ca O2A 2.310(8) .
Ca O2A 2.310(8) 7_556
Ca O2B 2.560(8) 9_556
Ca O2B 2.560(8) 3
Ca O2B 2.560(8) 2
Ca O2B 2.560(8) 8_556
Ca O2B 2.560(8) .
Ca O2B 2.560(8) 7_556
Al O2B 1.709(6) 3_565
Al O2B 1.709(6) 2_665
Al O2B 1.709(6) .
Al O1 1.725(4) 3_565
Al O1 1.725(4) 2_665
Al O1 1.725(4) .
Al O2A 1.807(7) 2_665
Al O2A 1.807(7) 3_565
Al O2A 1.807(7) .
Al Na2 3.2470(9) 1_565
Al Na2 3.2470(9) .
Al Na2 3.2470(9) 1_665
B O2B 1.381(6) 2_655
B O2B 1.381(6) 3_665
B O2B 1.381(6) .
B O2A 1.382(7) 2_655
B O2A 1.382(7) 3_665
B O2A 1.382(7) .
B Ca 3.207(4) 1_655
B Ca 3.207(4) 1_665
O2A Na2 3.096(11) .
O2B Na2 2.697(9) .
O1 O1 0.69(3) 2_665
O1 O1 0.69(3) 3_565
O1 Al 1.725(4) 10_556
O1 Na2 2.47(8) .
O1 Na2 2.77(10) 1_665
O1 Na2 3.14(3) 1_565
Na2 O1 2.47(8) 2
Na2 O1 2.47(8) 3
Na2 O2B 2.697(9) 12_556
Na2 O2B 2.697(9) 11_556
Na2 O2B 2.697(9) 2
Na2 O2B 2.697(10) 10_556
Na2 O2B 2.697(9) 3
Na2 O1 2.77(10) 1_445
Na2 O1 2.77(10) 3_565
Na2 O1 2.77(10) 2_655
Na2 O2A 3.096(11) 12_556
Na2 O2A 3.096(11) 11_556
Na2 O2A 3.096(11) 3
Na2 O2A 3.096(11) 2
Na2 O2A 3.096(11) 10_556
Na2 O1 3.14(3) 2_665
Na2 O1 3.14(3) 3_455
